data_7224978
loop_
_publ_author_name
'Song, Guang-Jie'
'Bai, Su-Yun'
'Dai, Xi'
'Cao, Xiao-Qun'
'Zhao, Bao-Xiang'

_publ_section_title
;
 A ratiometric lysosomal pH probe based on the
 imidazo[1,5-\a]pyridine--rhodamine FRET and ICT system
;
_journal_name_full 'RSC Adv.'
_journal_paper_doi 10.1039/C5RA25947A
_journal_year 2016
_chemical_formula_moiety 'C42 H47 Cl N6 O3'
_chemical_formula_sum 'C42 H47 Cl N6 O3'
_chemical_formula_weight 719.30
_chemical_name_systematic
'7-((2-(3',6'-bis(diethylamino)-3-oxospiro[isoindoline-1,9'-xanthen]-2-yl)ethyl)carbamoyl)-3-butyl-1-chloro-2-methylimidazo[1,5-\a]pyridin-2-ium iodide '
_space_group_crystal_system triclinic
_space_group_IT_number 2
_space_group_name_Hall '-P 1'
_space_group_name_H-M_alt 'P -1'
_symmetry_space_group_name_Hall '-P 1'
_symmetry_space_group_name_H-M 'P -1'
_atom_sites_solution_hydrogens geom
_atom_sites_solution_primary iterative
_audit_creation_date 2015-10-09
_audit_creation_method
;
Olex2 1.2
(compiled 2015.01.26 svn.r3150 for OlexSys, GUI svn.r4998)
;
_audit_update_record
;
2015-11-09 deposited with the CCDC.
2016-04-18 downloaded from the CCDC.
;
_cell_angle_alpha 100.436(10)
_cell_angle_beta 112.654(9)
_cell_angle_gamma 104.495(10)
_cell_formula_units_Z 2
_cell_length_a 12.217(13)
_cell_length_b 12.431(13)
_cell_length_c 14.535(16)
_cell_measurement_reflns_used 1576
_cell_measurement_temperature 173(2)
_cell_measurement_theta_max 20.791
_cell_measurement_theta_min 2.837
_cell_volume 1875(3)
_computing_molecular_graphics 'Olex2 (Dolomanov et al., 2009)'
_computing_publication_material 'Olex2 (Dolomanov et al., 2009)'
_computing_structure_refinement 'XL (Sheldrick, 2008)'
_computing_structure_solution
;
Superflip (Palatinus & Chapuis, 2007;Palatinus & van der Lee, 2008;
Palatinus et al., 2012)
;
_diffrn_ambient_temperature 173.15
_diffrn_measured_fraction_theta_full 0.972
_diffrn_measured_fraction_theta_max 0.995
_diffrn_measurement_device_type 'Bruker Smart APEXII'
_diffrn_radiation_type MoK\a
_diffrn_radiation_wavelength 0.710
_diffrn_reflns_av_R_equivalents 0.1027
_diffrn_reflns_av_unetI/netI 0.1225
_diffrn_reflns_Laue_measured_fraction_full 0.972
_diffrn_reflns_Laue_measured_fraction_max 0.995
_diffrn_reflns_limit_h_max 14
_diffrn_reflns_limit_h_min -14
_diffrn_reflns_limit_k_max 14
_diffrn_reflns_limit_k_min -14
_diffrn_reflns_limit_l_max 17
_diffrn_reflns_limit_l_min -17
_diffrn_reflns_number 20462
_diffrn_reflns_point_group_measured_fraction_full 0.972
_diffrn_reflns_point_group_measured_fraction_max 0.995
_diffrn_reflns_theta_full 25.214
_diffrn_reflns_theta_max 25.000
_diffrn_reflns_theta_min 2.702
_exptl_absorpt_coefficient_mu 0.150
_exptl_crystal_colour 'faint yellow'
_exptl_crystal_density_diffrn 1.274
_exptl_crystal_description rod
_exptl_crystal_F_000 764
_exptl_crystal_size_max 0.06
_exptl_crystal_size_mid 0.06
_exptl_crystal_size_min 0.05
_refine_diff_density_max 0.333
_refine_diff_density_min -0.313
_refine_diff_density_rms 0.073
_refine_ls_extinction_method none
_refine_ls_goodness_of_fit_ref 0.998
_refine_ls_hydrogen_treatment constr
_refine_ls_matrix_type full
_refine_ls_number_parameters 474
_refine_ls_number_reflns 6594
_refine_ls_number_restraints 0
_refine_ls_restrained_S_all 0.998
_refine_ls_R_factor_all 0.1447
_refine_ls_R_factor_gt 0.0670
_refine_ls_shift/su_max 0.000
_refine_ls_shift/su_mean 0.000
_refine_ls_structure_factor_coef Fsqd
_refine_ls_weighting_details
;
 w=1/[\s^2^(Fo^2^)+(0.0807P)^2^]
 where P=(Fo^2^+2Fc^2^)/3
;
_refine_ls_weighting_scheme calc
_refine_ls_wR_factor_gt 0.1451
_refine_ls_wR_factor_ref 0.1835
_reflns_Friedel_coverage 0.000
_reflns_number_gt 3543
_reflns_number_total 6594
_reflns_threshold_expression 'I > 2\s(I)'
_cod_data_source_file c5ra25947a2.cif
_cod_data_source_block p
_cod_database_code 7224978
_shelxl_version_number 2013-2
_shelx_space_group_comment
;
The symmetry employed for this shelxl refinement is uniquely defined
by the following loop, which should always be used as a source of
symmetry information in preference to the above space-group names.
They are only intended as comments.
;
_shelx_estimated_absorpt_t_max 0.993
_shelx_estimated_absorpt_t_min 0.991
_olex2_refinement_description
;
1. Fixed Uiso
 At 1.2 times of:
  All C(H) groups, All C(H,H) groups, All N(H) groups
 At 1.5 times of:
  All C(H,H,H) groups
2.a Secondary CH2 refined with riding coordinates:
 C2(H2A,H2B), C3(H3A,H3B), C19(H19A,H19B), C21(H21A,H21B), C29(H29A,H29B),
 C30(H30A,H30B), C39(H39A,H39B), C40(H40A,H40B), C41(H41A,H41B)
2.b Aromatic/amide H refined with riding coordinates:
 C6(H6), C7(H7), C10(H10), C14(H14), C15(H15), C17(H17), C23(H23), C24(H24),
 C25(H25), C26(H26), C33(H33), C34(H34), C35(H35), N3(H3)
2.c Idealised Me refined as rotating group:
 C1(H1A,H1B,H1C), C4(H4A,H4B,H4C), C18(H18A,H18B,H18C), C20(H20A,H20B,H20C),
 C42(H42A,H42B,H42C)
;
_olex2_submission_special_instructions 'No special instructions were received'

loop_
_space_group_symop_operation_xyz
'x, y, z'
'-x, -y, -z'

loop_
_atom_site_label
_atom_site_type_symbol
_atom_site_fract_x
_atom_site_fract_y
_atom_site_fract_z
_atom_site_U_iso_or_equiv
_atom_site_adp_type
_atom_site_occupancy
_atom_site_site_symmetry_order
_atom_site_calc_flag
_atom_site_refinement_flags_posn
C1 C -0.6677(4) 0.0042(4) 0.1630(4) 0.0591(14) Uani 1 1 d .
H1A H -0.6687 -0.0111 0.0941 0.089 Uiso 1 1 calc GR
H1B H -0.6014 0.0795 0.2099 0.089 Uiso 1 1 calc GR
H1C H -0.7502 0.0065 0.1555 0.089 Uiso 1 1 calc GR
C2 C -0.6410(4) -0.0921(4) 0.2087(3) 0.0501(13) Uani 1 1 d .
H2A H -0.6550 -0.0832 0.2719 0.060 Uiso 1 1 calc R
H2B H -0.7028 -0.1683 0.1569 0.060 Uiso 1 1 calc R
C3 C -0.4971(4) -0.1723(4) 0.1609(3) 0.0507(13) Uani 1 1 d .
H3A H -0.5726 -0.2449 0.1249 0.061 Uiso 1 1 calc R
H3B H -0.4230 -0.1937 0.1984 0.061 Uiso 1 1 calc R
C4 C -0.4775(5) -0.1212(5) 0.0801(4) 0.0742(17) Uani 1 1 d .
H4A H -0.4661 -0.1781 0.0317 0.111 Uiso 1 1 calc GR
H4B H -0.4019 -0.0500 0.1149 0.111 Uiso 1 1 calc GR
H4C H -0.5516 -0.1021 0.0410 0.111 Uiso 1 1 calc GR
C5 C -0.4123(4) -0.0089(3) 0.3210(3) 0.0287(9) Uani 1 1 d .
C6 C -0.4285(4) 0.0693(4) 0.3934(3) 0.0359(10) Uani 1 1 d .
H6 H -0.5117 0.0633 0.3834 0.043 Uiso 1 1 calc R
C7 C -0.3265(4) 0.1537(3) 0.4777(3) 0.0300(10) Uani 1 1 d .
H7 H -0.3411 0.2041 0.5255 0.036 Uiso 1 1 calc R
C8 C -0.2029(3) 0.1692(3) 0.4969(3) 0.0229(9) Uani 1 1 d .
C9 C -0.1871(3) 0.0911(3) 0.4267(3) 0.0220(8) Uani 1 1 d .
C10 C -0.2880(3) 0.0048(3) 0.3405(3) 0.0254(9) Uani 1 1 d .
H10 H -0.2725 -0.0461 0.2937 0.030 Uiso 1 1 calc R
C11 C -0.0929(3) 0.2612(3) 0.5917(3) 0.0233(9) Uani 1 1 d .
C12 C 0.0288(3) 0.2684(3) 0.5855(3) 0.0205(8) Uani 1 1 d .
C13 C 0.0366(3) 0.1849(3) 0.5146(3) 0.0226(9) Uani 1 1 d .
C14 C 0.1432(3) 0.3554(3) 0.6595(3) 0.0271(9) Uani 1 1 d .
H14 H 0.1420 0.4153 0.7096 0.033 Uiso 1 1 calc R
C15 C 0.2575(4) 0.3578(3) 0.6628(3) 0.0306(10) Uani 1 1 d .
H15 H 0.3330 0.4196 0.7137 0.037 Uiso 1 1 calc R
C16 C 0.2637(4) 0.2696(3) 0.5912(3) 0.0268(9) Uani 1 1 d .
C17 C 0.1497(3) 0.1847(3) 0.5161(3) 0.0249(9) Uani 1 1 d .
H17 H 0.1497 0.1253 0.4648 0.030 Uiso 1 1 calc R
C18 C 0.5168(5) 0.4707(5) 0.6326(4) 0.0689(16) Uani 1 1 d .
H18A H 0.5270 0.4520 0.5685 0.103 Uiso 1 1 calc GR
H18B H 0.5934 0.5338 0.6878 0.103 Uiso 1 1 calc GR
H18C H 0.4436 0.4958 0.6183 0.103 Uiso 1 1 calc GR
C19 C 0.4958(4) 0.3629(4) 0.6683(3) 0.0464(12) Uani 1 1 d .
H19A H 0.5668 0.3343 0.6769 0.056 Uiso 1 1 calc R
H19B H 0.4968 0.3850 0.7376 0.056 Uiso 1 1 calc R
C20 C 0.3416(5) 0.2141(5) 0.4101(4) 0.0607(14) Uani 1 1 d .
H20A H 0.3253 0.1462 0.3538 0.091 Uiso 1 1 calc GR
H20B H 0.4101 0.2809 0.4169 0.091 Uiso 1 1 calc GR
H20C H 0.2646 0.2334 0.3935 0.091 Uiso 1 1 calc GR
C21 C 0.3799(4) 0.1855(4) 0.5126(3) 0.0431(11) Uani 1 1 d .
H21A H 0.3223 0.1066 0.4998 0.052 Uiso 1 1 calc R
H21B H 0.4668 0.1834 0.5367 0.052 Uiso 1 1 calc R
C22 C -0.1098(3) 0.3781(3) 0.6101(3) 0.0231(9) Uani 1 1 d .
C23 C -0.1189(4) 0.4506(3) 0.5487(3) 0.0309(10) Uani 1 1 d .
H23 H -0.1173 0.4287 0.4833 0.037 Uiso 1 1 calc R
C24 C -0.1304(4) 0.5560(4) 0.5841(3) 0.0364(10) Uani 1 1 d .
H24 H -0.1366 0.6073 0.5427 0.044 Uiso 1 1 calc R
C25 C -0.1329(4) 0.5879(4) 0.6794(3) 0.0392(11) Uani 1 1 d .
H25 H -0.1409 0.6607 0.7027 0.047 Uiso 1 1 calc R
C26 C -0.1239(4) 0.5154(3) 0.7407(3) 0.0317(10) Uani 1 1 d .
H26 H -0.1257 0.5370 0.8061 0.038 Uiso 1 1 calc R
C27 C -0.1122(3) 0.4111(3) 0.7051(3) 0.0239(9) Uani 1 1 d .
C28 C -0.0990(3) 0.3181(3) 0.7544(3) 0.0255(9) Uani 1 1 d .
C29 C -0.0761(4) 0.1280(3) 0.7084(3) 0.0278(9) Uani 1 1 d .
H29A H -0.1244 0.0635 0.6413 0.033 Uiso 1 1 calc R
H29B H -0.1144 0.1102 0.7553 0.033 Uiso 1 1 calc R
C30 C 0.0597(4) 0.1333(3) 0.7579(3) 0.0310(10) Uani 1 1 d .
H30A H 0.1002 0.1564 0.7137 0.037 Uiso 1 1 calc R
H30B H 0.1067 0.1936 0.8276 0.037 Uiso 1 1 calc R
C31 C 0.0704(4) -0.0078(4) 0.8542(3) 0.0341(10) Uani 1 1 d .
C32 C 0.0987(4) -0.1155(3) 0.8656(3) 0.0274(9) Uani 1 1 d .
C33 C 0.0653(4) -0.1694(3) 0.9344(3) 0.0297(9) Uani 1 1 d .
H33 H 0.0196 -0.1396 0.9662 0.036 Uiso 1 1 calc R
C34 C 0.0971(4) -0.2609(3) 0.9550(3) 0.0294(10) Uani 1 1 d .
H34 H 0.0722 -0.2972 0.9994 0.035 Uiso 1 1 calc R
C35 C 0.1641(4) -0.1577(3) 0.8206(3) 0.0284(9) Uani 1 1 d .
H35 H 0.1858 -0.1232 0.7739 0.034 Uiso 1 1 calc R
C36 C 0.1998(4) -0.2524(3) 0.8426(3) 0.0283(9) Uani 1 1 d .
C37 C 0.2678(4) -0.3130(3) 0.8171(3) 0.0278(9) Uani 1 1 d .
C38 C 0.2147(4) -0.3891(3) 0.9211(3) 0.0276(9) Uani 1 1 d .
C39 C 0.1963(4) -0.4647(3) 0.9862(3) 0.0331(10) Uani 1 1 d .
H39A H 0.1056 -0.5142 0.9543 0.040 Uiso 1 1 calc R
H39B H 0.2194 -0.4148 1.0570 0.040 Uiso 1 1 calc R
C40 C 0.2762(4) -0.5431(4) 0.9965(3) 0.0442(12) Uani 1 1 d .
H40A H 0.2559 -0.5904 0.9256 0.053 Uiso 1 1 calc R
H40B H 0.3670 -0.4935 1.0315 0.053 Uiso 1 1 calc R
C41 C 0.2532(5) -0.6233(4) 1.0581(4) 0.0580(14) Uani 1 1 d .
H41A H 0.1628 -0.6743 1.0219 0.070 Uiso 1 1 calc R
H41B H 0.2707 -0.5759 1.1280 0.070 Uiso 1 1 calc R
C42 C 0.3342(6) -0.6992(5) 1.0720(5) 0.0825(18) Uani 1 1 d .
H42A H 0.3178 -0.7461 1.0030 0.124 Uiso 1 1 calc GR
H42B H 0.3132 -0.7511 1.1108 0.124 Uiso 1 1 calc GR
H42C H 0.4239 -0.6494 1.1112 0.124 Uiso 1 1 calc GR
Cl1 Cl 0.33609(11) -0.29056(10) 0.73639(8) 0.0443(3) Uani 1 1 d .
N1 N 0.2768(3) -0.3974(3) 0.8644(2) 0.0299(8) Uani 1 1 d .
N2 N 0.1663(3) -0.3017(3) 0.9110(2) 0.0264(8) Uani 1 1 d .
N3 N 0.0678(3) 0.0220(3) 0.7696(2) 0.0331(8) Uani 1 1 d .
H3 H 0.0712 -0.0273 0.7199 0.040 Uiso 1 1 calc R
N4 N -0.0878(3) 0.2353(3) 0.6888(2) 0.0227(7) Uani 1 1 d .
N5 N -0.5141(3) -0.0942(3) 0.2371(2) 0.0379(9) Uani 1 1 d .
N6 N 0.3769(3) 0.2685(3) 0.5955(3) 0.0359(9) Uani 1 1 d .
O1 O 0.0547(3) 0.0524(3) 0.9204(2) 0.0536(9) Uani 1 1 d .
O2 O -0.0986(3) 0.3161(2) 0.83845(19) 0.0358(7) Uani 1 1 d .
O3 O -0.0698(2) 0.0945(2) 0.43583(18) 0.0263(6) Uani 1 1 d .

loop_
_atom_site_aniso_label
_atom_site_aniso_U_11
_atom_site_aniso_U_22
_atom_site_aniso_U_33
_atom_site_aniso_U_23
_atom_site_aniso_U_13
_atom_site_aniso_U_12
C1 0.042(3) 0.061(4) 0.052(3) 0.003(3) 0.005(2) 0.019(3)
C2 0.024(3) 0.053(3) 0.043(3) -0.003(2) 0.003(2) 0.000(2)
C3 0.031(3) 0.045(3) 0.043(3) -0.011(2) 0.004(2) 0.001(2)
C4 0.069(4) 0.090(4) 0.047(3) 0.002(3) 0.025(3) 0.019(3)
C5 0.027(2) 0.030(2) 0.025(2) 0.0067(18) 0.0103(18) 0.0071(19)
C6 0.023(2) 0.044(3) 0.037(2) 0.006(2) 0.013(2) 0.011(2)
C7 0.033(3) 0.029(2) 0.031(2) 0.0058(19) 0.019(2) 0.012(2)
C8 0.024(2) 0.024(2) 0.0209(19) 0.0062(16) 0.0110(17) 0.0086(18)
C9 0.021(2) 0.023(2) 0.024(2) 0.0089(17) 0.0113(17) 0.0078(18)
C10 0.031(2) 0.022(2) 0.025(2) 0.0048(17) 0.0149(18) 0.0098(19)
C11 0.025(2) 0.022(2) 0.0206(19) 0.0057(16) 0.0094(17) 0.0068(18)
C12 0.023(2) 0.018(2) 0.0187(18) 0.0060(16) 0.0088(16) 0.0055(17)
C13 0.025(2) 0.022(2) 0.0181(19) 0.0079(16) 0.0084(17) 0.0069(18)
C14 0.028(2) 0.022(2) 0.030(2) 0.0059(18) 0.0151(19) 0.0057(19)
C15 0.026(2) 0.028(2) 0.030(2) 0.0063(18) 0.0106(19) 0.0018(19)
C16 0.026(2) 0.028(2) 0.031(2) 0.0118(18) 0.0159(19) 0.0090(19)
C17 0.025(2) 0.022(2) 0.031(2) 0.0067(17) 0.0150(18) 0.0109(18)
C18 0.051(3) 0.066(4) 0.066(3) 0.025(3) 0.019(3) -0.007(3)
C19 0.025(3) 0.052(3) 0.054(3) 0.014(2) 0.015(2) 0.007(2)
C20 0.073(4) 0.069(4) 0.068(3) 0.032(3) 0.047(3) 0.038(3)
C21 0.035(3) 0.051(3) 0.060(3) 0.023(2) 0.030(2) 0.024(2)
C22 0.022(2) 0.021(2) 0.025(2) 0.0054(17) 0.0101(17) 0.0077(17)
C23 0.037(3) 0.028(2) 0.028(2) 0.0112(18) 0.0140(19) 0.011(2)
C24 0.043(3) 0.028(2) 0.043(3) 0.019(2) 0.018(2) 0.016(2)
C25 0.041(3) 0.025(2) 0.050(3) 0.008(2) 0.017(2) 0.017(2)
C26 0.034(2) 0.026(2) 0.035(2) 0.0046(19) 0.017(2) 0.012(2)
C27 0.023(2) 0.020(2) 0.024(2) 0.0038(16) 0.0085(17) 0.0053(17)
C28 0.022(2) 0.027(2) 0.023(2) 0.0027(17) 0.0108(17) 0.0044(18)
C29 0.033(2) 0.022(2) 0.032(2) 0.0109(18) 0.0162(19) 0.0098(19)
C30 0.039(3) 0.028(2) 0.039(2) 0.0196(19) 0.022(2) 0.019(2)
C31 0.045(3) 0.034(3) 0.031(2) 0.010(2) 0.022(2) 0.017(2)
C32 0.034(2) 0.026(2) 0.0207(19) 0.0067(17) 0.0130(18) 0.0088(19)
C33 0.036(2) 0.026(2) 0.027(2) 0.0070(18) 0.0166(19) 0.010(2)
C34 0.036(2) 0.027(2) 0.024(2) 0.0076(18) 0.0152(19) 0.007(2)
C35 0.037(2) 0.025(2) 0.028(2) 0.0116(18) 0.0174(19) 0.012(2)
C36 0.030(2) 0.026(2) 0.024(2) 0.0060(18) 0.0105(18) 0.0049(19)
C37 0.031(2) 0.026(2) 0.025(2) 0.0039(18) 0.0106(18) 0.0129(19)
C38 0.031(2) 0.019(2) 0.025(2) 0.0034(17) 0.0085(19) 0.0063(19)
C39 0.042(3) 0.024(2) 0.029(2) 0.0096(18) 0.013(2) 0.011(2)
C40 0.062(3) 0.035(3) 0.047(3) 0.020(2) 0.029(2) 0.023(2)
C41 0.076(4) 0.056(3) 0.061(3) 0.034(3) 0.034(3) 0.038(3)
C42 0.094(5) 0.074(4) 0.108(5) 0.056(4) 0.043(4) 0.060(4)
Cl1 0.0554(8) 0.0508(7) 0.0475(7) 0.0217(5) 0.0341(6) 0.0299(6)
N1 0.036(2) 0.0225(18) 0.0296(18) 0.0077(15) 0.0121(16) 0.0120(16)
N2 0.0292(19) 0.0246(18) 0.0236(17) 0.0075(14) 0.0107(15) 0.0086(16)
N3 0.048(2) 0.034(2) 0.0340(19) 0.0167(16) 0.0244(17) 0.0280(18)
N4 0.0271(18) 0.0218(18) 0.0231(16) 0.0087(14) 0.0138(14) 0.0097(15)
N5 0.024(2) 0.038(2) 0.0309(19) -0.0029(16) 0.0042(16) 0.0012(17)
N6 0.022(2) 0.037(2) 0.047(2) 0.0082(17) 0.0177(17) 0.0066(17)
O1 0.100(3) 0.0451(19) 0.0541(19) 0.0270(16) 0.055(2) 0.0448(19)
O2 0.0508(19) 0.0339(17) 0.0272(15) 0.0088(13) 0.0235(14) 0.0131(14)
O3 0.0217(15) 0.0224(15) 0.0289(14) -0.0005(12) 0.0101(12) 0.0066(12)

loop_
_atom_type_symbol
_atom_type_description
_atom_type_scat_dispersion_real
_atom_type_scat_dispersion_imag
_atom_type_scat_source
C C 0.0033 0.0016 'International Tables Vol C Tables 4.2.6.8 and 6.1.1.4'
H H 0.0000 0.0000 'International Tables Vol C Tables 4.2.6.8 and 6.1.1.4'
Cl Cl 0.1484 0.1585 'International Tables Vol C Tables 4.2.6.8 and 6.1.1.4'
N N 0.0061 0.0033 'International Tables Vol C Tables 4.2.6.8 and 6.1.1.4'
O O 0.0106 0.0060 'International Tables Vol C Tables 4.2.6.8 and 6.1.1.4'

loop_
_geom_angle_atom_site_label_1
_geom_angle_atom_site_label_2
_geom_angle_atom_site_label_3
_geom_angle
N5 C2 C1 114.8(4)
N5 C3 C4 113.7(4)
C10 C5 C6 116.6(3)
N5 C5 C6 121.1(4)
N5 C5 C10 122.4(4)
C7 C6 C5 120.9(4)
C6 C7 C8 123.1(4)
C7 C8 C9 115.9(3)
C7 C8 C11 121.7(3)
C9 C8 C11 122.3(3)
C10 C9 C8 122.5(3)
O3 C9 C8 122.8(3)
O3 C9 C10 114.6(3)
C9 C10 C5 121.0(3)
C8 C11 C12 110.1(3)
C8 C11 C22 112.8(3)
C12 C11 C22 112.8(3)
N4 C11 C8 110.3(3)
N4 C11 C12 110.4(3)
N4 C11 C22 100.1(3)
C13 C12 C11 122.8(3)
C13 C12 C14 116.0(3)
C14 C12 C11 120.9(3)
C12 C13 O3 122.1(3)
C17 C13 C12 122.8(3)
C17 C13 O3 115.1(3)
C15 C14 C12 122.6(4)
C14 C15 C16 120.5(4)
C17 C16 C15 116.9(3)
N6 C16 C15 121.3(3)
N6 C16 C17 121.8(4)
C13 C17 C16 121.2(3)
N6 C19 C18 113.2(4)
N6 C21 C20 113.8(4)
C23 C22 C11 129.2(3)
C23 C22 C27 120.1(4)
C27 C22 C11 110.6(3)
C22 C23 C24 118.6(4)
C23 C24 C25 120.7(4)
C26 C25 C24 120.7(4)
C27 C26 C25 118.3(4)
C22 C27 C28 108.4(3)
C26 C27 C22 121.7(4)
C26 C27 C28 130.0(3)
N4 C28 C27 106.6(3)
O2 C28 C27 127.0(3)
O2 C28 N4 126.4(4)
N4 C29 C30 113.1(3)
N3 C30 C29 111.8(3)
N3 C31 C32 116.8(3)
O1 C31 C32 121.5(4)
O1 C31 N3 121.7(4)
C33 C32 C31 118.0(3)
C35 C32 C31 122.4(3)
C35 C32 C33 119.3(4)
C34 C33 C32 121.3(4)
C33 C34 N2 119.2(3)
C32 C35 C36 120.2(4)
C37 C36 C35 136.6(4)
C37 C36 N2 104.7(3)
N2 C36 C35 118.7(3)
C36 C37 Cl1 126.3(3)
C36 C37 N1 111.8(3)
N1 C37 Cl1 121.9(3)
N1 C38 C39 125.7(4)
N1 C38 N2 110.9(3)
N2 C38 C39 123.3(3)
C38 C39 C40 112.3(3)
C41 C40 C39 112.3(4)
C40 C41 C42 113.2(4)
C38 N1 C37 105.5(3)
C34 N2 C36 121.3(3)
C38 N2 C34 131.6(3)
C38 N2 C36 107.1(3)
C31 N3 C30 121.6(3)
C28 N4 C11 114.4(3)
C28 N4 C29 123.3(3)
C29 N4 C11 122.3(3)
C3 N5 C2 117.3(3)
C5 N5 C2 120.3(4)
C5 N5 C3 120.9(3)
C16 N6 C19 121.9(4)
C16 N6 C21 120.1(3)
C19 N6 C21 116.8(3)
C9 O3 C13 118.6(3)

loop_
_geom_bond_atom_site_label_1
_geom_bond_atom_site_label_2
_geom_bond_distance
C1 C2 1.515(6)
C2 N5 1.451(5)
C3 C4 1.501(6)
C3 N5 1.450(5)
C5 C6 1.406(5)
C5 C10 1.392(5)
C5 N5 1.364(5)
C6 C7 1.364(5)
C7 C8 1.380(5)
C8 C9 1.382(5)
C8 C11 1.499(5)
C9 C10 1.379(5)
C9 O3 1.376(4)
C11 C12 1.505(5)
C11 C22 1.509(5)
C11 N4 1.485(4)
C12 C13 1.374(5)
C12 C14 1.394(5)
C13 C17 1.373(5)
C13 O3 1.385(4)
C14 C15 1.371(5)
C15 C16 1.407(5)
C16 C17 1.386(5)
C16 N6 1.364(5)
C18 C19 1.521(7)
C19 N6 1.456(5)
C20 C21 1.517(6)
C21 N6 1.456(5)
C22 C23 1.374(5)
C22 C27 1.381(5)
C23 C24 1.381(5)
C24 C25 1.385(6)
C25 C26 1.371(5)
C26 C27 1.369(5)
C27 C28 1.477(5)
C28 N4 1.342(4)
C28 O2 1.224(4)
C29 C30 1.511(5)
C29 N4 1.443(5)
C30 N3 1.447(5)
C31 C32 1.486(6)
C31 N3 1.338(5)
C31 O1 1.215(4)
C32 C33 1.426(5)
C32 C35 1.352(5)
C33 C34 1.338(5)
C34 N2 1.377(5)
C35 C36 1.402(5)
C36 C37 1.357(5)
C36 N2 1.393(5)
C37 Cl1 1.705(4)
C37 N1 1.359(5)
C38 C39 1.487(5)
C38 N1 1.325(5)
C38 N2 1.364(5)
C39 C40 1.530(6)
C40 C41 1.500(6)
C41 C42 1.513(7)
